data_2236581
loop_
_publ_author_name
'Liu, Ting-ting'
'Wu, Hai-Bo'
'Wang, Wen-Shu'

_publ_section_title
;
 6,8-Dihydroxy-8a-methyl-3,5-dimethylidenedecahydronaphtho[2,3-<i>b</i>]furan-2(3<i>H</i>)-one
;
_journal_coeditor_code RK2376
_journal_issue 11
_journal_name_full 'Acta Crystallographica Section E'
_journal_page_first o3251
_journal_paper_doi 10.1107/S160053681204425X
_journal_volume 68
_journal_year 2012
_chemical_formula_iupac 'C15 H20 O4'
_chemical_formula_moiety 'C15 H20 O4'
_chemical_formula_sum 'C15 H20 O4'
_chemical_formula_weight 264.31
_chemical_name_systematic
;
6,8-Dihydroxy-8a-methyl-3,5-
dimethylidenedecahydronaphtho[2,3-<i>b</i>]furan-2(3<i>H</i>)-one
;
_space_group_IT_number 92
_symmetry_cell_setting tetragonal
_symmetry_space_group_name_Hall 'P 4abw 2nw'
_symmetry_space_group_name_H-M 'P 41 21 2'
_atom_sites_solution_hydrogens geom
_atom_sites_solution_primary direct
_atom_sites_solution_secondary difmap
_audit_creation_method SHELXL
_cell_angle_alpha 90.00
_cell_angle_beta 90.00
_cell_angle_gamma 90.00
_cell_formula_units_Z 8
_cell_length_a 6.4737(4)
_cell_length_b 6.4737(4)
_cell_length_c 62.438(8)
_cell_measurement_reflns_used 4658
_cell_measurement_temperature 133(2)
_cell_measurement_theta_max 27.872
_cell_measurement_theta_min 3.147
_cell_volume 2616.7(4)
_computing_cell_refinement '<i>CrystalClear</i> (Rigaku/MSC, 2008)'
_computing_data_collection '<i>CrystalClear</i> (Rigaku/MSC, 2008)'
_computing_data_reduction '<i>CrystalClear</i> (Rigaku/MSC, 2008)'
_computing_molecular_graphics '<i>SHELXTL</i> (Sheldrick, 2008)'
_computing_publication_material '<i>SHELXTL</i> (Sheldrick, 2008)'
_computing_structure_refinement '<i>SHELXL97</i> (Sheldrick, 2008)'
_computing_structure_solution '<i>SHELXS97</i> (Sheldrick, 2008)'
_diffrn_ambient_temperature 133(2)
_diffrn_detector_area_resol_mean 28.5714
_diffrn_measured_fraction_theta_full 0.992
_diffrn_measured_fraction_theta_max 0.992
_diffrn_measurement_device_type 'Rigaku AFC10/Saturn-724+ CCD'
_diffrn_measurement_method '\f- and \w-scans'
_diffrn_radiation_monochromator graphite
_diffrn_radiation_source 'Rotating Anode'
_diffrn_radiation_type MoK\a
_diffrn_radiation_wavelength 0.71073
_diffrn_reflns_av_R_equivalents 0.0576
_diffrn_reflns_av_sigmaI/netI 0.0380
_diffrn_reflns_limit_h_max 8
_diffrn_reflns_limit_h_min -8
_diffrn_reflns_limit_k_max 8
_diffrn_reflns_limit_k_min -8
_diffrn_reflns_limit_l_max 82
_diffrn_reflns_limit_l_min -82
_diffrn_reflns_number 19607
_diffrn_reflns_theta_full 27.87
_diffrn_reflns_theta_max 27.87
_diffrn_reflns_theta_min 2.61
_diffrn_standards_decay_% 0
_diffrn_standards_interval_count 0
_diffrn_standards_interval_time 0
_diffrn_standards_number 0
_exptl_absorpt_coefficient_mu 0.096
_exptl_absorpt_correction_type none
_exptl_crystal_colour Colourless
_exptl_crystal_density_diffrn 1.342
_exptl_crystal_density_method 'not measured'
_exptl_crystal_description Block
_exptl_crystal_F_000 1136
_exptl_crystal_size_max 0.54
_exptl_crystal_size_mid 0.48
_exptl_crystal_size_min 0.32
_refine_diff_density_max 0.225
_refine_diff_density_min -0.210
_refine_ls_extinction_method none
_refine_ls_goodness_of_fit_ref 1.003
_refine_ls_hydrogen_treatment mixed
_refine_ls_matrix_type full
_refine_ls_number_parameters 185
_refine_ls_number_reflns 1990
_refine_ls_number_restraints 6
_refine_ls_restrained_S_all 1.002
_refine_ls_R_factor_all 0.0537
_refine_ls_R_factor_gt 0.0470
_refine_ls_shift/su_max 0.001
_refine_ls_shift/su_mean 0.000
_refine_ls_structure_factor_coef Fsqd
_refine_ls_weighting_details 'calc w=1/[\s^2^(Fo^2^)+(0.0836P)^2^+0.3160P] where P=(Fo^2^+2Fc^2^)/3'
_refine_ls_weighting_scheme calc
_refine_ls_wR_factor_gt 0.1197
_refine_ls_wR_factor_ref 0.1242
_reflns_number_gt 1826
_reflns_number_total 1990
_reflns_threshold_expression I>2\s(I)
_cod_data_source_file rk2376.cif
_cod_data_source_block I
_cod_original_cell_volume 2616.7(5)
_cod_database_code 2236581
_cod_database_fobs_code 2236581

loop_
_symmetry_equiv_pos_as_xyz
'x, y, z'
'-x, -y, z+1/2'
'-y+1/2, x+1/2, z+1/4'
'y+1/2, -x+1/2, z+3/4'
'-x+1/2, y+1/2, -z+1/4'
'x+1/2, -y+1/2, -z+3/4'
'y, x, -z'
'-y, -x, -z+1/2'

loop_
_atom_site_type_symbol
_atom_site_label
_atom_site_fract_x
_atom_site_fract_y
_atom_site_fract_z
_atom_site_U_iso_or_equiv
_atom_site_adp_type
_atom_site_calc_flag
_atom_site_refinement_flags
_atom_site_occupancy
_atom_site_symmetry_multiplicity
O O1 0.6749(2) 0.7974(2) 0.09621(2) 0.0238(3) Uani d . 1 1
O O2 0.9609(2) 0.7729(3) 0.01700(2) 0.0259(4) Uani d D 1 1
H H2O 0.903(5) 0.820(6) 0.0061(5) 0.031 Uiso d PD 0.50 1
H H2O' 1.080(3) 0.727(4) 0.0149(8) 0.031 Uiso d PD 0.50 1
O O3 1.2633(3) 0.4894(3) 0.01385(3) 0.0277(4) Uani d D 1 1
H H3O 1.329(7) 0.432(8) 0.0040(7) 0.033 Uiso d PD 0.50 1
H H3O' 1.216(8) 0.609(4) 0.0132(9) 0.033 Uiso d PD 0.50 1
O O4 0.6433(3) 0.7218(3) 0.13102(3) 0.0289(4) Uani d . 1 1
C C1 0.8323(3) 0.6114(3) 0.02599(3) 0.0222(4) Uani d D 1 1
H H1 0.6856 0.6382 0.0218 0.027 Uiso calc R 1 1
C C2 0.8995(3) 0.4040(4) 0.01641(3) 0.0252(5) Uani d . 1 1
H H2A 0.8023 0.2947 0.0210 0.030 Uiso calc R 1 1
H H2B 0.8947 0.4124 0.0006 0.030 Uiso calc R 1 1
C C3 1.1183(3) 0.3474(3) 0.02353(3) 0.0230(4) Uani d . 1 1
H H3 1.1504 0.2041 0.0186 0.028 Uiso calc R 1 1
C C4 1.1394(3) 0.3561(3) 0.04749(3) 0.0188(4) Uani d . 1 1
C C5 1.0717(3) 0.5576(3) 0.05753(3) 0.0176(4) Uani d . 1 1
H H5 1.1636 0.6681 0.0517 0.021 Uiso calc R 1 1
C C6 1.0932(3) 0.5634(3) 0.08181(3) 0.0197(4) Uani d . 1 1
H H6A 1.2369 0.5273 0.0857 0.024 Uiso calc R 1 1
H H6B 1.0010 0.4578 0.0881 0.024 Uiso calc R 1 1
C C7 1.0399(3) 0.7753(3) 0.09141(3) 0.0199(4) Uani d . 1 1
H H7 1.1590 0.8724 0.0898 0.024 Uiso calc R 1 1
C C8 0.8417(3) 0.8722(3) 0.08222(3) 0.0206(4) Uani d . 1 1
H H8 0.8518 1.0254 0.0840 0.025 Uiso calc R 1 1
C C9 0.7925(3) 0.8280(3) 0.05891(3) 0.0208(4) Uani d . 1 1
H H9A 0.8663 0.9307 0.0500 0.025 Uiso calc R 1 1
H H9B 0.6427 0.8502 0.0567 0.025 Uiso calc R 1 1
C C10 0.8472(3) 0.6116(3) 0.05061(3) 0.0196(4) Uani d . 1 1
C C11 0.9826(3) 0.7535(3) 0.11464(3) 0.0221(4) Uani d . 1 1
C C12 0.7532(3) 0.7548(3) 0.11580(3) 0.0217(4) Uani d . 1 1
C C13 1.1009(4) 0.7239(4) 0.13160(3) 0.0287(5) Uani d . 1 1
H H13A 1.0399 0.7022 0.1453 0.034 Uiso calc R 1 1
H H13B 1.2470 0.7243 0.1301 0.034 Uiso calc R 1 1
C C14 0.6907(3) 0.4523(3) 0.05931(4) 0.0235(5) Uani d . 1 1
H H14A 0.6728 0.4728 0.0747 0.028 Uiso calc R 1 1
H H14B 0.7424 0.3124 0.0566 0.028 Uiso calc R 1 1
H H14C 0.5577 0.4707 0.0521 0.028 Uiso calc R 1 1
C C15 1.2136(3) 0.1949(3) 0.05820(4) 0.0253(5) Uani d . 1 1
H H15A 1.2536 0.0735 0.0507 0.030 Uiso calc R 1 1
H H15B 1.2267 0.2010 0.0733 0.030 Uiso calc R 1 1

loop_
_atom_site_aniso_label
_atom_site_aniso_U_11
_atom_site_aniso_U_22
_atom_site_aniso_U_33
_atom_site_aniso_U_12
_atom_site_aniso_U_13
_atom_site_aniso_U_23
O1 0.0227(8) 0.0298(8) 0.0189(7) 0.0009(6) 0.0021(6) 0.0013(6)
O2 0.0313(9) 0.0272(8) 0.0192(8) -0.0013(7) 0.0007(6) 0.0057(6)
O3 0.0311(9) 0.0287(8) 0.0232(8) -0.0024(7) 0.0085(7) 0.0027(7)
O4 0.0321(9) 0.0319(8) 0.0228(8) 0.0021(7) 0.0073(7) 0.0024(7)
C1 0.0221(10) 0.0250(10) 0.0196(10) -0.0023(8) -0.0023(8) 0.0024(8)
C2 0.0281(11) 0.0314(12) 0.0161(10) -0.0054(9) -0.0024(8) -0.0028(9)
C3 0.0272(11) 0.0210(10) 0.0208(10) -0.0026(8) 0.0038(9) -0.0021(8)
C4 0.0183(9) 0.0207(9) 0.0173(10) -0.0031(7) 0.0014(8) -0.0015(8)
C5 0.0182(9) 0.0187(10) 0.0158(9) -0.0015(7) -0.0012(7) -0.0003(8)
C6 0.0215(10) 0.0211(10) 0.0164(9) 0.0004(8) -0.0008(8) 0.0014(8)
C7 0.0213(10) 0.0212(10) 0.0171(9) -0.0017(8) -0.0012(8) 0.0010(8)
C8 0.0241(10) 0.0198(9) 0.0178(10) -0.0008(8) 0.0015(8) 0.0009(8)
C9 0.0222(10) 0.0212(10) 0.0190(10) 0.0024(8) -0.0002(8) 0.0025(8)
C10 0.0183(9) 0.0234(10) 0.0169(10) -0.0012(8) -0.0011(8) 0.0017(8)
C11 0.0265(10) 0.0202(10) 0.0197(10) -0.0004(8) 0.0014(8) -0.0010(8)
C12 0.0282(11) 0.0201(10) 0.0169(9) 0.0007(8) 0.0015(8) -0.0007(8)
C13 0.0318(12) 0.0360(12) 0.0182(10) -0.0009(10) -0.0014(9) 0.0003(9)
C14 0.0203(10) 0.0257(11) 0.0245(10) -0.0056(8) 0.0015(8) 0.0005(9)
C15 0.0256(10) 0.0246(11) 0.0255(11) -0.0009(8) 0.0008(9) -0.0012(8)

loop_
_atom_type_symbol
_atom_type_description
_atom_type_scat_dispersion_real
_atom_type_scat_dispersion_imag
_atom_type_scat_source
C C 0.0033 0.0000 'International Tables Vol C Tables 4.2.6.8 and 6.1.1.4'
H H 0.0000 0.0000 'International Tables Vol C Tables 4.2.6.8 and 6.1.1.4'
O O 0.0106 0.0000 'International Tables Vol C Tables 4.2.6.8 and 6.1.1.4'

loop_
_geom_angle_atom_site_label_1
_geom_angle_atom_site_label_2
_geom_angle_atom_site_label_3
_geom_angle
C12 O1 C8 109.21(16)
C1 O2 H2O 108.7(12)
C1 O2 H2O' 109.6(12)
H2O O2 H2O' 115(5)
C3 O3 H3O 111(4)
C3 O3 H3O' 112(4)
H3O O3 H3O' 124(6)
O2 C1 C2 108.53(17)
O2 C1 C10 110.48(16)
C2 C1 C10 111.86(17)
O2 C1 H1 108.6
C2 C1 H1 108.6
C10 C1 H1 108.6
C3 C2 C1 111.05(17)
C3 C2 H2A 109.4
C1 C2 H2A 109.4
C3 C2 H2B 109.4
C1 C2 H2B 109.4
H2A C2 H2B 108.0
O3 C3 C4 109.47(17)
O3 C3 C2 109.10(17)
C4 C3 C2 111.38(17)
O3 C3 H3 108.9
C4 C3 H3 108.9
C2 C3 H3 108.9
C15 C4 C3 120.26(19)
C15 C4 C5 124.99(19)
C3 C4 C5 114.75(17)
C4 C5 C6 114.06(17)
C4 C5 C10 110.44(16)
C6 C5 C10 110.86(16)
C4 C5 H5 107.0
C6 C5 H5 107.0
C10 C5 H5 107.0
C5 C6 C7 112.94(16)
C5 C6 H6A 109.0
C7 C6 H6A 109.0
C5 C6 H6B 109.0
C7 C6 H6B 109.0
H6A C6 H6B 107.8
C11 C7 C6 110.34(17)
C11 C7 C8 101.06(17)
C6 C7 C8 113.93(16)
C11 C7 H7 110.4
C6 C7 H7 110.4
C8 C7 H7 110.4
O1 C8 C9 110.70(17)
O1 C8 C7 104.87(15)
C9 C8 C7 117.13(17)
O1 C8 H8 107.9
C9 C8 H8 107.9
C7 C8 H8 107.9
C8 C9 C10 116.56(16)
C8 C9 H9A 108.2
C10 C9 H9A 108.2
C8 C9 H9B 108.2
C10 C9 H9B 108.2
H9A C9 H9B 107.3
C9 C10 C1 108.84(16)
C9 C10 C14 109.84(17)
C1 C10 C14 108.02(16)
C9 C10 C5 109.08(16)
C1 C10 C5 109.60(16)
C14 C10 C5 111.41(17)
C13 C11 C12 122.7(2)
C13 C11 C7 130.1(2)
C12 C11 C7 107.06(18)
O4 C12 O1 121.8(2)
O4 C12 C11 128.8(2)
O1 C12 C11 109.35(17)
C11 C13 H13A 120.0
C11 C13 H13B 120.0
H13A C13 H13B 120.0
C10 C14 H14A 109.5
C10 C14 H14B 109.5
H14A C14 H14B 109.5
C10 C14 H14C 109.5
H14A C14 H14C 109.5
H14B C14 H14C 109.5
C4 C15 H15A 120.0
C4 C15 H15B 120.0
H15A C15 H15B 120.0

loop_
_geom_bond_atom_site_label_1
_geom_bond_atom_site_label_2
_geom_bond_distance
O1 C12 1.353(3)
O1 C8 1.471(2)
O2 C1 1.449(3)
O2 H2O 0.840(10)
O2 H2O' 0.839(10)
O3 C3 1.447(3)
O3 H3O 0.834(10)
O3 H3O' 0.836(10)
O4 C12 1.206(3)
C1 C2 1.533(3)
C1 C10 1.540(3)
C1 H1 1.0000
C2 C3 1.529(3)
C2 H2A 0.9900
C2 H2B 0.9900
C3 C4 1.503(3)
C3 H3 1.0000
C4 C15 1.330(3)
C4 C5 1.512(3)
C5 C6 1.523(3)
C5 C10 1.556(3)
C5 H5 1.0000
C6 C7 1.536(3)
C6 H6A 0.9900
C6 H6B 0.9900
C7 C11 1.504(3)
C7 C8 1.539(3)
C7 H7 1.0000
C8 C9 1.517(3)
C8 H8 1.0000
C9 C10 1.535(3)
C9 H9A 0.9900
C9 H9B 0.9900
C10 C14 1.544(3)
C11 C13 1.321(3)
C11 C12 1.486(3)
C13 H13A 0.9500
C13 H13B 0.9500
C14 H14A 0.9800
C14 H14B 0.9800
C14 H14C 0.9800
C15 H15A 0.9500
C15 H15B 0.9500

loop_
_geom_hbond_atom_site_label_D
_geom_hbond_atom_site_label_H
_geom_hbond_atom_site_label_A
_geom_hbond_site_symmetry_A
_geom_hbond_distance_DH
_geom_hbond_distance_HA
_geom_hbond_distance_DA
_geom_hbond_angle_DHA
O2 H2O O2 7 0.840(10) 1.898(12) 2.733(3) 173(5)
O2 H2O' O3 . 0.839(10) 1.942(17) 2.690(2) 147.9(17)
O3 H3O' O2 . 0.836(10) 1.97(4) 2.690(2) 143(5)
O3 H3O O3 7_645 0.834(10) 1.876(16) 2.697(3) 168(6)

loop_
_geom_torsion_atom_site_label_1
_geom_torsion_atom_site_label_2
_geom_torsion_atom_site_label_3
_geom_torsion_atom_site_label_4
_geom_torsion
O2 C1 C2 C3 65.9(2)
C10 C1 C2 C3 -56.2(2)
C1 C2 C3 O3 -68.2(2)
C1 C2 C3 C4 52.7(2)
O3 C3 C4 C15 -112.1(2)
C2 C3 C4 C15 127.1(2)
O3 C3 C4 C5 67.6(2)
C2 C3 C4 C5 -53.2(2)
C15 C4 C5 C6 -0.6(3)
C3 C4 C5 C6 179.74(17)
C15 C4 C5 C10 -126.2(2)
C3 C4 C5 C10 54.1(2)
C4 C5 C6 C7 175.41(16)
C10 C5 C6 C7 -59.2(2)
C5 C6 C7 C11 157.85(17)
C5 C6 C7 C8 45.0(2)
C12 O1 C8 C9 153.66(17)
C12 O1 C8 C7 26.4(2)
C11 C7 C8 O1 -28.42(19)
C6 C7 C8 O1 89.89(19)
C11 C7 C8 C9 -151.58(17)
C6 C7 C8 C9 -33.3(2)
O1 C8 C9 C10 -83.9(2)
C7 C8 C9 C10 36.2(3)
C8 C9 C10 C1 -167.46(17)
C8 C9 C10 C14 74.5(2)
C8 C9 C10 C5 -47.9(2)
O2 C1 C10 C9 55.0(2)
C2 C1 C10 C9 176.05(17)
O2 C1 C10 C14 174.25(17)
C2 C1 C10 C14 -64.7(2)
O2 C1 C10 C5 -64.2(2)
C2 C1 C10 C5 56.8(2)
C4 C5 C10 C9 -173.51(16)
C6 C5 C10 C9 59.1(2)
C4 C5 C10 C1 -54.4(2)
C6 C5 C10 C1 178.14(16)
C4 C5 C10 C14 65.1(2)
C6 C5 C10 C14 -62.4(2)
C6 C7 C11 C13 76.2(3)
C8 C7 C11 C13 -162.9(2)
C6 C7 C11 C12 -99.4(2)
C8 C7 C11 C12 21.5(2)
C8 O1 C12 O4 168.33(19)
C8 O1 C12 C11 -12.6(2)
C13 C11 C12 O4 -3.7(4)
C7 C11 C12 O4 172.3(2)
C13 C11 C12 O1 177.4(2)
C7 C11 C12 O1 -6.6(2)
